data_7236393
loop_
_publ_author_name
'Fu, Ruibiao'
'Hu, Shengmin'
'Wu, Xintao'

_publ_section_title
;
 Rapid and sensitive detection of nitroaromatic explosives by using new 3D
 lanthanide phosphonates
;
_journal_issue 5
_journal_name_full 'Journal of Materials Chemistry A'
_journal_page_first 1952
_journal_paper_doi 10.1039/C6TA10152F
_journal_volume 5
_journal_year 2017
_chemical_formula_sum 'C24 H76 La2 O47 P6'
_chemical_formula_weight 1580.49
_space_group_IT_number 2
_space_group_name_Hall '-P 1'
_space_group_name_H-M_alt 'P -1'
_symmetry_cell_setting triclinic
_symmetry_space_group_name_H-M 'P -1'
_atom_sites_solution_hydrogens geom
_atom_sites_solution_primary direct
_atom_sites_solution_secondary difmap
_audit_creation_method SHELXL-97
_audit_update_record
;
2016-12-14 deposited with the CCDC.
2016-12-23 downloaded from the CCDC.
;
_cell_angle_alpha 104.97(4)
_cell_angle_beta 90.47(2)
_cell_angle_gamma 93.06(3)
_cell_formula_units_Z 1
_cell_length_a 10.35(2)
_cell_length_b 11.94(3)
_cell_length_c 12.75(3)
_cell_measurement_reflns_used 4427
_cell_measurement_temperature 293(2)
_cell_measurement_theta_max 27.8706
_cell_measurement_theta_min 2.5717
_cell_volume 1520(6)
_computing_cell_refinement 'CrystalClear (Rigaku Inc., 2008)'
_computing_data_collection 'CrystalClear (Rigaku Inc., 2008)'
_computing_data_reduction 'CrystalClear (Rigaku Inc., 2008)'
_computing_molecular_graphics 'Bruker SHELXTL'
_computing_publication_material 'Bruker SHELXTL'
_computing_structure_refinement 'SHELXL-97 (Sheldrick, 1997)'
_computing_structure_solution 'SHELXS-97 (Sheldrick, 1990)'
_diffrn_ambient_temperature 293(2)
_diffrn_measured_fraction_theta_full 0.974
_diffrn_measured_fraction_theta_max 0.974
_diffrn_measurement_device_type 'Mercury70 (2x2 bin mode)'
_diffrn_measurement_method '\w scans'
_diffrn_radiation_monochromator graphite
_diffrn_radiation_source 'fine-focus sealed tube'
_diffrn_radiation_type MoK\a
_diffrn_radiation_wavelength 0.71073
_diffrn_reflns_av_R_equivalents 0.0787
_diffrn_reflns_av_sigmaI/netI 0.1086
_diffrn_reflns_limit_h_max 13
_diffrn_reflns_limit_h_min -13
_diffrn_reflns_limit_k_max 15
_diffrn_reflns_limit_k_min -15
_diffrn_reflns_limit_l_max 16
_diffrn_reflns_limit_l_min -16
_diffrn_reflns_number 18003
_diffrn_reflns_theta_full 27.60
_diffrn_reflns_theta_max 27.60
_diffrn_reflns_theta_min 2.54
_exptl_absorpt_coefficient_mu 1.653
_exptl_absorpt_correction_T_max 1.0000
_exptl_absorpt_correction_T_min 0.7574
_exptl_absorpt_correction_type multi-scan
_exptl_absorpt_process_details 'CrystalClear (Rigaku Inc., 2008)'
_exptl_crystal_colour colorless
_exptl_crystal_density_diffrn 1.727
_exptl_crystal_density_method 'not measured'
_exptl_crystal_description prism
_exptl_crystal_F_000 800
_exptl_crystal_size_max 0.3200
_exptl_crystal_size_mid 0.1500
_exptl_crystal_size_min 0.1000
_refine_diff_density_max 7.707
_refine_diff_density_min -2.401
_refine_diff_density_rms 0.346
_refine_ls_extinction_method none
_refine_ls_goodness_of_fit_ref 1.185
_refine_ls_hydrogen_treatment mixed
_refine_ls_matrix_type full
_refine_ls_number_parameters 346
_refine_ls_number_reflns 6881
_refine_ls_number_restraints 13
_refine_ls_restrained_S_all 1.192
_refine_ls_R_factor_all 0.1249
_refine_ls_R_factor_gt 0.1099
_refine_ls_shift/su_max 0.001
_refine_ls_shift/su_mean 0.000
_refine_ls_structure_factor_coef Fsqd
_refine_ls_weighting_details 'calc w=1/[\s^2^(Fo^2^)+(0.2000P)^2^+0.0000P] where P=(Fo^2^+2Fc^2^)/3'
_refine_ls_weighting_scheme calc
_refine_ls_wR_factor_gt 0.3091
_refine_ls_wR_factor_ref 0.3246
_reflns_number_gt 5283
_reflns_number_total 6881
_reflns_threshold_expression >2sigma(I)
_cod_data_source_file c6ta10152f2.cif
_cod_data_source_block f1
_cod_depositor_comments
;
The following automatic conversions were performed:

data item '_exptl_absorpt_correction_type' value 'Multi-scan' was
changed to 'multi-scan' in accordance with the
/home/saulius/struct/COD-crude-data/automatic-downloads/DataCite-retrospective/RSC/depositions/lib/dictionaries/cif_core.dic
dictionary named 'cif_core.dic' version 2.4.2 last updated on
2011-04-26.

Automatic conversion script
Id: cif_fix_values 6909 2019-04-08 15:41:33Z antanas 
;
_cod_original_sg_symbol_H-M P-1
_cod_database_code 7236393

loop_
_symmetry_equiv_pos_as_xyz
'x, y, z'
'-x, -y, -z'

loop_
_atom_site_label
_atom_site_type_symbol
_atom_site_fract_x
_atom_site_fract_y
_atom_site_fract_z
_atom_site_U_iso_or_equiv
_atom_site_adp_type
_atom_site_occupancy
_atom_site_symmetry_multiplicity
_atom_site_calc_flag
_atom_site_refinement_flags
La1 La -0.00066(5) 0.72733(5) 0.92058(5) 0.0216(3) Uani 1 1 d .
P1 P 0.1996(4) 0.6411(3) 0.6688(3) 0.0432(8) Uani 1 1 d .
P2 P 0.1348(2) 0.4516(2) 0.8989(2) 0.0225(6) Uani 1 1 d .
P3 P -0.1425(2) 0.9908(2) 0.8945(2) 0.0229(6) Uani 1 1 d .
O1 O 0.1493(8) 0.7176(8) 0.7737(7) 0.039(2) Uani 1 1 d .
O2 O 0.1513(12) 0.6843(11) 0.5723(8) 0.062(3) Uani 1 1 d .
H1 H 0.1137 0.7442 0.5951 0.093 Uiso 1 1 calc R
O3 O 0.1719(11) 0.5121(9) 0.6469(8) 0.056(3) Uani 1 1 d .
O4 O 0.4097(13) 0.7828(11) 0.6717(11) 0.083(4) Uani 1 1 d .
H2 H 0.4888 0.7924 0.6733 0.124 Uiso 1 1 calc R
O5 O 0.2271(8) 0.4144(7) 0.8006(7) 0.0333(18) Uani 1 1 d .
O6 O 0.0286(7) 0.5154(7) 0.8688(7) 0.0289(17) Uani 1 1 d .
O7 O 0.0920(7) 0.3322(7) 0.9346(6) 0.0245(15) Uani 1 1 d U
H3 H 0.0393 0.2988 0.8832 0.037 Uiso 1 1 d R
O8 O 0.2102(8) 0.6662(7) 0.9979(8) 0.040(2) Uani 1 1 d .
H4 H 0.2217 0.7108 1.0614 0.059 Uiso 1 1 d R
O9 O -0.2429(8) 0.9851(8) 0.7998(7) 0.0356(19) Uani 1 1 d .
O10 O -0.0450(7) 0.9026(7) 0.8540(6) 0.0280(16) Uani 1 1 d .
O11 O -0.0961(8) 1.1213(7) 0.9349(7) 0.0329(18) Uani 1 1 d U
H5 H -0.0553 1.1321 0.9923 0.049 Uiso 1 1 calc R
O12 O -0.2120(7) 0.8273(7) 0.9898(7) 0.0336(19) Uani 1 1 d .
H6 H -0.2263 0.8141 1.0511 0.050 Uiso 1 1 d R
O13 O -0.1712(9) 0.6412(9) 0.7765(8) 0.045(2) Uani 1 1 d .
H16 H -0.1470 0.5807 0.7314 0.068 Uiso 1 1 d R
H17 H -0.1939 0.6902 0.7429 0.068 Uiso 1 1 d R
O14 O -0.3631(11) 0.1961(9) -0.1690(9) 0.058(3) Uani 1 1 d .
O15 O -0.3227(12) 0.7824(12) 0.6795(11) 0.076(4) Uani 1 1 d .
O16 O 0.3565(12) 0.2132(11) -0.1656(11) 0.070(3) Uani 1 1 d .
O17 O -0.0930(14) 0.4409(11) 0.6361(10) 0.078(4) Uani 1 1 d .
O18 O 0.618(6) 0.887(5) 0.404(5) 0.32(3) Uiso 0.85 1 d P
O19 O -0.186(3) 0.245(2) 0.678(2) 0.25(2) Uani 1 1 d D
O20 O 0.031(2) 0.875(2) 0.6396(15) 0.161(11) Uani 1 1 d .
O21 O 0.252(6) 0.980(6) 0.706(5) 0.39(3) Uiso 0.85 1 d P
O22 O -0.210(3) 0.716(2) 0.482(2) 0.179(11) Uani 1 1 d .
O23 O 0.379(5) 0.893(3) 0.499(3) 0.29(2) Uani 1 1 d .
O24 O 0.030(4) 0.166(4) 0.723(3) 0.226(18) Uiso 0.80 1 d PD
C1 C 0.3741(15) 0.6663(15) 0.6748(12) 0.052(4) Uani 1 1 d .
H7 H 0.4058 0.6556 0.7440 0.062 Uiso 1 1 calc R
C2 C 0.4389(14) 0.5764(14) 0.5807(13) 0.051(4) Uani 1 1 d .
C3 C 0.4997(19) 0.4876(16) 0.6038(14) 0.069(5) Uani 1 1 d .
H8 H 0.5017 0.4796 0.6744 0.083 Uiso 1 1 calc R
C4 C 0.442(2) 0.5899(18) 0.4768(14) 0.069(5) Uani 1 1 d .
H9 H 0.4041 0.6529 0.4615 0.083 Uiso 1 1 calc R
C5 C 0.2296(10) 0.5526(10) 1.0074(10) 0.031(2) Uani 1 1 d .
H10 H 0.1947 0.5459 1.0769 0.037 Uiso 1 1 calc R
C6 C 0.3713(10) 0.5277(9) 1.0066(9) 0.025(2) Uani 1 1 d .
C7 C 0.4159(12) 0.4461(11) 1.0570(11) 0.037(3) Uani 1 1 d .
H11 H 0.3593 0.4095 1.0955 0.045 Uiso 1 1 calc R
C8 C 0.4582(11) 0.5797(11) 0.9504(11) 0.035(3) Uani 1 1 d .
H12 H 0.4297 0.6342 0.9163 0.042 Uiso 1 1 calc R
C9 C -0.2296(10) 0.9485(9) 1.0027(10) 0.026(2) Uani 1 1 d .
H13 H -0.1897 0.9920 1.0723 0.031 Uiso 1 1 calc R
C10 C -0.3715(9) 0.9748(9) 1.0031(9) 0.025(2) Uani 1 1 d .
C11 C -0.4609(10) 0.8942(12) 0.9406(12) 0.042(3) Uani 1 1 d .
H14 H -0.4348 0.8227 0.9004 0.050 Uiso 1 1 calc R
C12 C -0.4090(10) 1.0791(10) 1.0620(11) 0.033(3) Uani 1 1 d .
H15 H -0.3485 1.1329 1.1040 0.040 Uiso 1 1 calc R

loop_
_atom_site_aniso_label
_atom_site_aniso_U_11
_atom_site_aniso_U_22
_atom_site_aniso_U_33
_atom_site_aniso_U_23
_atom_site_aniso_U_13
_atom_site_aniso_U_12
La1 0.0118(3) 0.0160(4) 0.0370(4) 0.0063(3) 0.0019(2) 0.0051(2)
P1 0.0394(19) 0.046(2) 0.0422(19) 0.0060(16) 0.0104(15) 0.0122(16)
P2 0.0114(11) 0.0158(12) 0.0411(15) 0.0084(11) 0.0023(10) 0.0033(9)
P3 0.0125(11) 0.0167(12) 0.0401(15) 0.0080(11) -0.0018(10) 0.0047(10)
O1 0.032(4) 0.043(5) 0.045(5) 0.013(4) 0.012(4) 0.019(4)
O2 0.075(8) 0.068(7) 0.045(6) 0.014(5) -0.002(5) 0.024(6)
O3 0.069(7) 0.053(6) 0.043(6) 0.009(5) 0.008(5) 0.012(6)
O4 0.064(8) 0.068(9) 0.098(10) -0.015(8) 0.014(7) 0.017(7)
O5 0.025(4) 0.036(5) 0.040(4) 0.009(4) 0.010(3) 0.015(3)
O6 0.016(3) 0.024(4) 0.042(4) -0.001(3) -0.002(3) 0.003(3)
O7 0.020(2) 0.031(2) 0.024(2) 0.0076(17) 0.0023(16) 0.0144(17)
O8 0.023(4) 0.021(4) 0.068(6) -0.002(4) -0.007(4) 0.010(3)
O9 0.022(4) 0.041(5) 0.041(5) 0.005(4) -0.009(3) 0.005(4)
O10 0.019(3) 0.025(4) 0.043(4) 0.011(3) 0.004(3) 0.011(3)
O11 0.025(2) 0.035(2) 0.033(2) -0.0006(18) -0.0021(17) 0.0032(18)
O12 0.018(4) 0.031(4) 0.062(5) 0.028(4) 0.012(3) 0.016(3)
O13 0.034(5) 0.046(5) 0.051(6) 0.002(4) -0.008(4) 0.004(4)
O14 0.062(7) 0.044(6) 0.066(7) 0.009(5) -0.011(6) 0.012(5)
O15 0.062(8) 0.073(8) 0.078(8) -0.004(7) -0.018(7) 0.007(7)
O16 0.064(8) 0.067(8) 0.080(8) 0.015(7) 0.021(6) 0.024(7)
O17 0.102(11) 0.066(8) 0.059(7) 0.002(6) -0.017(7) 0.013(8)
O19 0.43(5) 0.097(16) 0.23(3) 0.066(18) 0.21(3) 0.00(2)
O20 0.18(2) 0.24(3) 0.092(12) 0.072(15) 0.060(13) 0.13(2)
O22 0.22(3) 0.121(17) 0.147(18) -0.060(15) 0.062(18) 0.029(17)
O23 0.42(6) 0.25(4) 0.20(3) 0.05(3) -0.04(4) 0.05(4)
C1 0.047(8) 0.062(10) 0.043(8) 0.004(7) -0.001(6) 0.016(8)
C2 0.040(8) 0.054(9) 0.050(8) -0.003(7) 0.004(6) -0.004(7)
C3 0.089(13) 0.070(11) 0.057(10) 0.022(9) 0.032(9) 0.043(11)
C4 0.080(13) 0.080(13) 0.057(10) 0.029(10) 0.011(9) 0.027(11)
C5 0.013(5) 0.039(7) 0.042(6) 0.010(5) 0.012(4) 0.013(5)
C6 0.014(4) 0.022(5) 0.040(6) 0.011(5) -0.002(4) 0.005(4)
C7 0.024(6) 0.039(7) 0.058(8) 0.029(6) 0.008(5) 0.006(5)
C8 0.017(5) 0.033(6) 0.062(8) 0.025(6) -0.001(5) 0.004(5)
C9 0.016(5) 0.013(5) 0.046(6) 0.003(5) -0.002(4) 0.001(4)
C10 0.008(4) 0.023(5) 0.043(6) 0.010(5) 0.003(4) -0.005(4)
C11 0.009(5) 0.041(7) 0.067(9) -0.004(6) 0.005(5) 0.012(5)
C12 0.009(4) 0.028(6) 0.060(8) 0.006(6) -0.001(4) 0.003(4)

loop_
_atom_type_symbol
_atom_type_description
_atom_type_scat_dispersion_real
_atom_type_scat_dispersion_imag
_atom_type_scat_source
C C 0.0033 0.0016 'International Tables Vol C Tables 4.2.6.8 and 6.1.1.4'
H H 0.0000 0.0000 'International Tables Vol C Tables 4.2.6.8 and 6.1.1.4'
O O 0.0106 0.0060 'International Tables Vol C Tables 4.2.6.8 and 6.1.1.4'
P P 0.1023 0.0942 'International Tables Vol C Tables 4.2.6.8 and 6.1.1.4'
La La -0.2871 2.4523 'International Tables Vol C Tables 4.2.6.8 and 6.1.1.4'

loop_
_geom_angle_atom_site_label_1
_geom_angle_atom_site_label_2
_geom_angle_atom_site_label_3
_geom_angle
_geom_angle_site_symmetry_1
_geom_angle_site_symmetry_3
O7 La1 O11 82.0(3) 2_567 2_577
O7 La1 O1 154.7(3) 2_567 .
O11 La1 O1 103.2(3) 2_577 .
O7 La1 O6 77.5(3) 2_567 .
O11 La1 O6 130.7(3) 2_577 .
O1 La1 O6 80.6(3) . .
O7 La1 O10 128.9(2) 2_567 .
O11 La1 O10 79.4(3) 2_577 .
O1 La1 O10 76.3(3) . .
O6 La1 O10 145.9(3) . .
O7 La1 O13 99.3(3) 2_567 .
O11 La1 O13 153.8(3) 2_577 .
O1 La1 O13 86.8(4) . .
O6 La1 O13 74.4(3) . .
O10 La1 O13 79.6(3) . .
O7 La1 O12 66.1(3) 2_567 .
O11 La1 O12 82.8(3) 2_577 .
O1 La1 O12 138.7(3) . .
O6 La1 O12 126.3(3) . .
O10 La1 O12 64.6(2) . .
O13 La1 O12 74.1(3) . .
O7 La1 O8 82.2(3) 2_567 .
O11 La1 O8 67.7(3) 2_577 .
O1 La1 O8 77.2(3) . .
O6 La1 O8 65.4(3) . .
O10 La1 O8 131.1(3) . .
O13 La1 O8 138.5(3) . .
O12 La1 O8 139.4(3) . .
O3 P1 O1 117.5(6) . .
O3 P1 O2 110.1(7) . .
O1 P1 O2 109.0(6) . .
O3 P1 C1 106.9(7) . .
O1 P1 C1 106.5(7) . .
O2 P1 C1 106.2(7) . .
O6 P2 O5 109.7(5) . .
O6 P2 O7 116.1(4) . .
O5 P2 O7 106.1(4) . .
O6 P2 C5 107.3(5) . .
O5 P2 C5 106.7(5) . .
O7 P2 C5 110.5(5) . .
O10 P3 O11 119.1(5) . .
O10 P3 O9 108.4(5) . .
O11 P3 O9 105.0(5) . .
O10 P3 C9 107.6(5) . .
O11 P3 C9 108.8(5) . .
O9 P3 C9 107.4(5) . .
P1 O1 La1 145.4(6) . .
P2 O6 La1 128.9(4) . .
P2 O7 La1 140.4(4) . 2_567
C5 O8 La1 124.3(7) . .
P3 O10 La1 128.0(4) . .
P3 O11 La1 146.9(5) . 2_577
C9 O12 La1 123.8(6) . .
O4 C1 C2 110.9(14) . .
O4 C1 P1 110.7(11) . .
C2 C1 P1 111.0(11) . .
C3 C2 C4 119.3(15) . .
C3 C2 C1 119.2(15) . .
C4 C2 C1 121.4(16) . .
C2 C3 C4 119.7(16) . 2_666
C3 C4 C2 120.9(17) 2_666 .
O8 C5 C6 112.2(9) . .
O8 C5 P2 107.3(8) . .
C6 C5 P2 113.1(8) . .
C8 C6 C7 118.1(10) . .
C8 C6 C5 120.8(10) . .
C7 C6 C5 120.9(10) . .
C8 C7 C6 119.8(11) 2_667 .
C7 C8 C6 122.1(11) 2_667 .
O12 C9 C10 112.3(8) . .
O12 C9 P3 107.1(7) . .
C10 C9 P3 112.5(8) . .
C12 C10 C11 120.4(10) . .
C12 C10 C9 119.6(9) . .
C11 C10 C9 120.0(10) . .
C10 C11 C12 119.7(11) . 2_477
C10 C12 C11 119.9(11) . 2_477

loop_
_geom_bond_atom_site_label_1
_geom_bond_atom_site_label_2
_geom_bond_distance
_geom_bond_site_symmetry_2
La1 O7 2.333(8) 2_567
La1 O11 2.392(9) 2_577
La1 O1 2.426(9) .
La1 O6 2.480(9) .
La1 O10 2.514(9) .
La1 O13 2.515(10) .
La1 O12 2.600(8) .
La1 O8 2.603(9) .
P1 O3 1.504(12) .
P1 O1 1.525(9) .
P1 O2 1.541(11) .
P1 C1 1.813(17) .
P2 O6 1.472(8) .
P2 O5 1.568(8) .
P2 O7 1.646(8) .
P2 C5 1.823(13) .
P3 O10 1.495(8) .
P3 O11 1.557(9) .
P3 O9 1.572(8) .
P3 C9 1.817(12) .
O4 C1 1.43(2) .
O7 La1 2.333(8) 2_567
O8 C5 1.418(15) .
O11 La1 2.392(9) 2_577
O12 C9 1.434(13) .
C1 C2 1.57(2) .
C2 C3 1.36(2) .
C2 C4 1.38(2) .
C3 C4 1.36(2) 2_666
C4 C3 1.36(2) 2_666
C5 C6 1.511(13) .
C6 C8 1.375(15) .
C6 C7 1.393(15) .
C7 C8 1.353(15) 2_667
C8 C7 1.353(15) 2_667
C9 C10 1.518(13) .
C10 C12 1.356(16) .
C10 C11 1.384(17) .
C11 C12 1.403(14) 2_477
C12 C11 1.403(14) 2_477

loop_
_geom_hbond_atom_site_label_D
_geom_hbond_atom_site_label_H
_geom_hbond_atom_site_label_A
_geom_hbond_distance_DH
_geom_hbond_distance_HA
_geom_hbond_distance_DA
_geom_hbond_angle_DHA
_geom_hbond_site_symmetry_A
O2 H1 O20 0.82 1.79 2.61(2) 177.8 .
O4 H2 O15 0.82 1.96 2.772(19) 168.3 1_655
O7 H3 O24 0.85 2.24 2.95(4) 141.6 .
O8 H4 O14 0.85 2.07 2.790(15) 142.6 2_566
O12 H6 O16 0.85 2.07 2.835(16) 149.4 2_566
O11 H5 O10 0.82 2.35 3.136(12) 161.2 2_577
O13 H16 O17 0.85 1.91 2.756(16) 177.0 .
O13 H17 O15 0.85 2.06 2.856(17) 155.7 .
